data_7703840
loop_
_publ_author_name
'Nesterova, Oksana V.'
'Bondarenko, Olena E.'
'Pombeiro, Armando J. L.'
'Nesterov, Dmytro S.'

_publ_section_title
;
 Phenoxazinone synthase-like catalytic activity of novel mono- and
 tetranuclear copper(ii) complexes with 2-benzylaminoethanol.
;
_journal_issue 15
_journal_name_full 'Dalton transactions (Cambridge, England : 2003)'
_journal_page_first 4710
_journal_page_last 4724
_journal_paper_doi 10.1039/d0dt00222d
_journal_volume 49
_journal_year 2020
_chemical_formula_sum 'C28 H44 Cu N2 O6'
_chemical_formula_weight 568.19
_space_group_crystal_system monoclinic
_space_group_IT_number 14
_space_group_name_Hall '-P 2ybc'
_space_group_name_H-M_alt 'P 1 21/c 1'
_atom_sites_solution_hydrogens mixed
_audit_creation_method SHELXL-2018/3
_audit_update_record
;
2019-04-29 deposited with the CCDC.	2020-03-13 downloaded from the CCDC.
;
_cell_angle_alpha 90
_cell_angle_beta 102.584(8)
_cell_angle_gamma 90
_cell_formula_units_Z 2
_cell_length_a 14.310(4)
_cell_length_b 14.800(4)
_cell_length_c 7.2165(18)
_cell_measurement_reflns_used 3594
_cell_measurement_temperature 296(2)
_cell_measurement_theta_max 23.84
_cell_measurement_theta_min 2.75
_cell_volume 1491.7(7)
_computing_cell_refinement 'Bruker SAINT'
_computing_data_collection 'Bruker APEX3'
_computing_data_reduction 'Bruker SAINT'
_computing_structure_refinement 'SHELXL-2018/3 (Sheldrick, 2018)'
_computing_structure_solution 'SHELXS-2018/3 (Sheldrick, 2018)'
_diffrn_ambient_temperature 296(2)
_diffrn_measured_fraction_theta_full 0.999
_diffrn_measured_fraction_theta_max 0.996
_diffrn_measurement_device_type 'Bruker D8 Quest'
_diffrn_measurement_method '\w scans'
_diffrn_radiation_type MoK\a
_diffrn_radiation_wavelength 0.71073
_diffrn_reflns_av_R_equivalents 0.1620
_diffrn_reflns_av_unetI/netI 0.0922
_diffrn_reflns_Laue_measured_fraction_full 0.999
_diffrn_reflns_Laue_measured_fraction_max 0.996
_diffrn_reflns_limit_h_max 17
_diffrn_reflns_limit_h_min -17
_diffrn_reflns_limit_k_max 18
_diffrn_reflns_limit_k_min -18
_diffrn_reflns_limit_l_max 9
_diffrn_reflns_limit_l_min -9
_diffrn_reflns_number 23639
_diffrn_reflns_point_group_measured_fraction_full 0.999
_diffrn_reflns_point_group_measured_fraction_max 0.996
_diffrn_reflns_theta_full 25.242
_diffrn_reflns_theta_max 26.498
_diffrn_reflns_theta_min 2.752
_exptl_absorpt_coefficient_mu 0.773
_exptl_absorpt_correction_T_max 0.7454
_exptl_absorpt_correction_T_min 0.5518
_exptl_absorpt_correction_type multi-scan
_exptl_absorpt_process_details
;
 SADABS 2016/2: Krause, L., Herbst-Irmer, R., Sheldrick G.M. & Stalke D.,
 J. Appl. Cryst. 48 (2015) 3-10
;
_exptl_crystal_colour blue
_exptl_crystal_density_diffrn 1.265
_exptl_crystal_description prism
_exptl_crystal_F_000 606
_refine_diff_density_max 0.514
_refine_diff_density_min -0.465
_refine_diff_density_rms 0.069
_refine_ls_extinction_method none
_refine_ls_goodness_of_fit_ref 1.049
_refine_ls_hydrogen_treatment mixed
_refine_ls_matrix_type full
_refine_ls_number_parameters 196
_refine_ls_number_reflns 3075
_refine_ls_number_restraints 5
_refine_ls_restrained_S_all 1.048
_refine_ls_R_factor_all 0.1645
_refine_ls_R_factor_gt 0.0679
_refine_ls_shift/su_max 0.000
_refine_ls_shift/su_mean 0.000
_refine_ls_structure_factor_coef Fsqd
_refine_ls_weighting_details 'w=1/[\s^2^(Fo^2^)+(0.0901P)^2^+0.9903P] where P=(Fo^2^+2Fc^2^)/3'
_refine_ls_weighting_scheme calc
_refine_ls_wR_factor_gt 0.1540
_refine_ls_wR_factor_ref 0.2069
_reflns_Friedel_coverage 0.000
_reflns_number_gt 1476
_reflns_number_total 3075
_reflns_threshold_expression 'I > 2\s(I)'
_cod_data_source_file d0dt00222d2.cif
_cod_data_source_block h94f
_cod_depositor_comments 'Adding full bibliography for 7703840--7703843.cif.'
_cod_original_cell_volume 1491.7(6)
_cod_original_sg_symbol_H-M 'P 21/c'
_cod_database_code 7703840
_shelx_shelxl_version_number 2018/3
_shelx_space_group_comment
;
The symmetry employed for this shelxl refinement is uniquely defined
by the following loop, which should always be used as a source of
symmetry information in preference to the above space-group names.
They are only intended as comments.
;

loop_
_space_group_symop_operation_xyz
'x, y, z'
'-x, y+1/2, -z+1/2'
'-x, -y, -z'
'x, -y-1/2, z-1/2'

loop_
_atom_site_label
_atom_site_type_symbol
_atom_site_fract_x
_atom_site_fract_y
_atom_site_fract_z
_atom_site_U_iso_or_equiv
_atom_site_adp_type
_atom_site_occupancy
_atom_site_site_symmetry_order
_atom_site_calc_flag
_atom_site_refinement_flags_posn
_atom_site_refinement_flags_adp
_atom_site_refinement_flags_occupancy
_atom_site_disorder_assembly
_atom_site_disorder_group
Cu1 Cu 0.500000 0.500000 0.500000 0.0557(4) Uani 1 2 d S . P . .
O1 O 0.4975(3) 0.3858(2) 0.2608(5) 0.0674(11) Uani 1 1 d . . . . .
N1 N 0.3799(3) 0.4316(3) 0.5171(6) 0.0546(12) Uani 1 1 d . . . . .
C1 C 0.0832(6) 0.3290(5) 0.7264(13) 0.095(2) Uani 1 1 d . . . . .
H1A H 0.035555 0.293628 0.759452 0.114 Uiso 1 1 calc R U . . .
O2 O 0.5832(3) 0.4159(2) 0.6779(5) 0.0640(10) Uani 1 1 d . . . . .
C2 C 0.0625(5) 0.3798(6) 0.5650(13) 0.101(2) Uani 1 1 d . . . . .
H2A H 0.000745 0.380574 0.490200 0.121 Uiso 1 1 calc R U . . .
O3 O 0.4932(3) 0.3941(2) 0.8900(5) 0.0662(10) Uani 1 1 d . . . . .
C3 C 0.1341(5) 0.4303(4) 0.5133(10) 0.0851(19) Uani 1 1 d . . . . .
H3A H 0.120377 0.463382 0.401067 0.102 Uiso 1 1 calc R U . . .
C4 C 0.2256(4) 0.4324(4) 0.6251(8) 0.0626(14) Uani 1 1 d . . . . .
C5 C 0.2426(5) 0.3800(4) 0.7863(9) 0.0739(16) Uani 1 1 d . . . . .
H5A H 0.304032 0.378875 0.862276 0.089 Uiso 1 1 calc R U . . .
C6 C 0.1725(6) 0.3294(5) 0.8396(11) 0.091(2) Uani 1 1 d . . . . .
H6A H 0.186001 0.295848 0.951243 0.109 Uiso 1 1 calc R U . . .
C7 C 0.3053(4) 0.4885(3) 0.5738(8) 0.0663(15) Uani 1 1 d . . . . .
H7A H 0.278182 0.528828 0.470188 0.080 Uiso 1 1 calc R U . . .
H7B H 0.334817 0.525225 0.682133 0.080 Uiso 1 1 calc R U . . .
C8 C 0.3432(4) 0.3791(4) 0.3417(7) 0.0647(15) Uani 1 1 d . . . . .
H8A H 0.315436 0.419897 0.239136 0.078 Uiso 1 1 calc R U . . .
H8B H 0.293515 0.338064 0.361690 0.078 Uiso 1 1 calc R U . . .
C9 C 0.4229(5) 0.3266(3) 0.2887(8) 0.0689(16) Uani 1 1 d . . . . .
H9A H 0.448389 0.283706 0.388537 0.083 Uiso 1 1 calc R U . . .
H9B H 0.398423 0.292953 0.172933 0.083 Uiso 1 1 calc R U . . .
C10 C 0.5676(5) 0.3843(3) 0.8318(7) 0.0603(15) Uani 1 1 d . . . . .
C11A C 0.6471(5) 0.3275(6) 0.9477(9) 0.104(2) Uani 0.49(2) 1 d D . P A 1
H11A H 0.654762 0.348977 1.077123 0.125 Uiso 0.49(2) 1 calc R U P A 1
H11B H 0.620953 0.267008 0.946096 0.125 Uiso 0.49(2) 1 calc R U P A 1
C12A C 0.7463(7) 0.3156(10) 0.9181(19) 0.070(5) Uani 0.49(2) 1 d D . P A 1
H12A H 0.747331 0.319941 0.784472 0.084 Uiso 0.49(2) 1 calc R U P A 1
H12B H 0.772034 0.257320 0.965577 0.084 Uiso 0.49(2) 1 calc R U P A 1
C13A C 0.8027(10) 0.3913(13) 1.029(3) 0.101(9) Uani 0.49(2) 1 d D . P A 1
H13A H 0.771686 0.447576 0.981940 0.122 Uiso 0.49(2) 1 calc R U P A 1
H13B H 0.797427 0.385204 1.160034 0.122 Uiso 0.49(2) 1 calc R U P A 1
C14A C 0.9074(7) 0.4003(9) 1.0278(18) 0.185(5) Uani 0.49(2) 1 d D . P A 1
H14A H 0.933688 0.451173 1.103953 0.277 Uiso 0.49(2) 1 calc R U P A 1
H14B H 0.940497 0.346334 1.078854 0.277 Uiso 0.49(2) 1 calc R U P A 1
H14C H 0.914628 0.409016 0.899874 0.277 Uiso 0.49(2) 1 calc R U P A 1
C11B C 0.6471(5) 0.3275(6) 0.9477(9) 0.104(2) Uani 0.51(2) 1 d . . P A 2
H11C H 0.645140 0.267042 0.895294 0.125 Uiso 0.51(2) 1 calc R U P A 2
H11D H 0.639545 0.323195 1.077718 0.125 Uiso 0.51(2) 1 calc R U P A 2
C12B C 0.7457(11) 0.3742(16) 0.942(3) 0.100(8) Uani 0.51(2) 1 d D . P A 2
H12C H 0.752207 0.376269 0.810836 0.121 Uiso 0.51(2) 1 calc R U P A 2
H12D H 0.743734 0.436116 0.985049 0.121 Uiso 0.51(2) 1 calc R U P A 2
C13B C 0.8332(12) 0.3293(19) 1.059(3) 0.137(10) Uani 0.51(2) 1 d D . P A 2
H13C H 0.844889 0.270464 1.009122 0.164 Uiso 0.51(2) 1 calc R U P A 2
H13D H 0.830182 0.323967 1.191313 0.164 Uiso 0.51(2) 1 calc R U P A 2
C14B C 0.9074(7) 0.4003(9) 1.0278(18) 0.185(5) Uani 0.51(2) 1 d . . P A 2
H14D H 0.970048 0.382148 1.094812 0.277 Uiso 0.51(2) 1 calc R U P A 2
H14E H 0.906326 0.404973 0.894683 0.277 Uiso 0.51(2) 1 calc R U P A 2
H14F H 0.891804 0.457803 1.074585 0.277 Uiso 0.51(2) 1 calc R U P A 2
H1 H 0.403(3) 0.394(3) 0.605(7) 0.058(16) Uiso 1 1 d . . . . .
H2 H 0.503(3) 0.392(2) 0.136(6) 0.029(10) Uiso 1 1 d . . . . .

loop_
_atom_site_aniso_label
_atom_site_aniso_U_11
_atom_site_aniso_U_22
_atom_site_aniso_U_33
_atom_site_aniso_U_23
_atom_site_aniso_U_13
_atom_site_aniso_U_12
Cu1 0.0740(7) 0.0552(6) 0.0460(5) -0.0006(4) 0.0305(4) -0.0048(5)
O1 0.097(3) 0.070(2) 0.048(2) -0.0023(18) 0.043(2) -0.003(2)
N1 0.072(3) 0.052(3) 0.045(2) 0.007(2) 0.026(2) 0.001(2)
C1 0.094(6) 0.091(5) 0.121(6) -0.001(5) 0.066(5) -0.005(4)
O2 0.075(3) 0.069(2) 0.055(2) 0.0073(18) 0.0305(19) 0.0026(19)
C2 0.065(5) 0.123(6) 0.117(6) -0.017(5) 0.028(5) -0.002(5)
O3 0.083(3) 0.077(3) 0.046(2) 0.0059(18) 0.029(2) -0.002(2)
C3 0.085(5) 0.095(5) 0.078(4) 0.011(4) 0.026(4) 0.011(4)
C4 0.071(4) 0.061(3) 0.064(3) -0.003(3) 0.034(3) 0.002(3)
C5 0.073(4) 0.081(4) 0.076(4) 0.002(3) 0.034(3) 0.006(3)
C6 0.091(5) 0.092(5) 0.105(5) 0.016(4) 0.055(5) -0.002(4)
C7 0.076(4) 0.064(4) 0.069(3) -0.004(3) 0.039(3) 0.000(3)
C8 0.084(4) 0.061(3) 0.056(3) -0.010(3) 0.030(3) -0.009(3)
C9 0.109(5) 0.049(3) 0.061(3) -0.005(3) 0.044(3) -0.006(3)
C10 0.087(4) 0.055(3) 0.045(3) -0.006(2) 0.029(3) -0.008(3)
C11A 0.095(6) 0.162(7) 0.058(4) 0.032(4) 0.023(4) 0.032(5)
C12A 0.100(13) 0.048(8) 0.062(8) -0.002(7) 0.015(8) 0.031(8)
C13A 0.071(18) 0.111(16) 0.128(19) -0.018(15) 0.036(14) -0.034(15)
C14A 0.123(9) 0.245(14) 0.198(12) -0.003(10) 0.059(8) -0.037(9)
C11B 0.095(6) 0.162(7) 0.058(4) 0.032(4) 0.023(4) 0.032(5)
C12B 0.075(13) 0.12(2) 0.114(15) 0.042(16) 0.043(11) 0.049(13)
C13B 0.091(14) 0.18(2) 0.131(16) 0.077(16) -0.004(12) 0.039(15)
C14B 0.123(9) 0.245(14) 0.198(12) -0.003(10) 0.059(8) -0.037(9)

loop_
_atom_type_symbol
_atom_type_description
_atom_type_scat_dispersion_real
_atom_type_scat_dispersion_imag
_atom_type_scat_source
C C 0.0033 0.0016 'International Tables Vol C Tables 4.2.6.8 and 6.1.1.4'
H H 0.0000 0.0000 'International Tables Vol C Tables 4.2.6.8 and 6.1.1.4'
N N 0.0061 0.0033 'International Tables Vol C Tables 4.2.6.8 and 6.1.1.4'
O O 0.0106 0.0060 'International Tables Vol C Tables 4.2.6.8 and 6.1.1.4'
Cu Cu 0.3201 1.2651 'International Tables Vol C Tables 4.2.6.8 and 6.1.1.4'

loop_
_geom_angle_atom_site_label_1
_geom_angle_atom_site_label_2
_geom_angle_atom_site_label_3
_geom_angle
_geom_angle_site_symmetry_1
_geom_angle_site_symmetry_3
_geom_angle_publ_flag
O2 Cu1 O2 180.0 3_666 . ?
O2 Cu1 N1 87.43(17) 3_666 . ?
O2 Cu1 N1 92.57(17) . . ?
O2 Cu1 N1 92.57(17) 3_666 3_666 ?
O2 Cu1 N1 87.43(17) . 3_666 ?
N1 Cu1 N1 180.0 . 3_666 ?
O2 Cu1 O1 86.37(14) 3_666 3_666 ?
O2 Cu1 O1 93.63(14) . 3_666 ?
N1 Cu1 O1 100.82(15) . 3_666 ?
N1 Cu1 O1 79.18(15) 3_666 3_666 ?
O2 Cu1 O1 93.63(14) 3_666 . ?
O2 Cu1 O1 86.37(14) . . ?
N1 Cu1 O1 79.18(15) . . ?
N1 Cu1 O1 100.82(15) 3_666 . ?
O1 Cu1 O1 180.0 3_666 . ?
C9 O1 Cu1 102.9(3) . . ?
C8 N1 C7 113.0(4) . . ?
C8 N1 Cu1 111.0(3) . . ?
C7 N1 Cu1 113.9(3) . . ?
C6 C1 C2 120.7(7) . . ?
C10 O2 Cu1 127.0(4) . . ?
C1 C2 C3 119.5(7) . . ?
C4 C3 C2 121.2(6) . . ?
C5 C4 C3 116.9(6) . . ?
C5 C4 C7 120.7(6) . . ?
C3 C4 C7 122.4(5) . . ?
C6 C5 C4 122.7(6) . . ?
C1 C6 C5 118.9(7) . . ?
N1 C7 C4 112.4(4) . . ?
N1 C8 C9 110.0(5) . . ?
O1 C9 C8 110.6(4) . . ?
O3 C10 O2 125.7(5) . . ?
O3 C10 C11B 118.6(5) . . ?
O2 C10 C11B 115.7(5) . . ?
O3 C10 C11A 118.6(5) . . ?
O2 C10 C11A 115.7(5) . . ?
C12A C11A C10 127.8(8) . . ?
C11A C12A C13A 104.6(9) . . ?
C14A C13A C12A 118.8(11) . . ?
C10 C11B C12B 108.1(7) . . ?
C13B C12B C11B 115.5(15) . . ?
C12B C13B C14B 97.6(15) . . ?

loop_
_geom_bond_atom_site_label_1
_geom_bond_atom_site_label_2
_geom_bond_distance
_geom_bond_site_symmetry_2
_geom_bond_publ_flag
Cu1 O2 1.987(4) 3_666 ?
Cu1 O2 1.987(4) . ?
Cu1 N1 2.021(4) . ?
Cu1 N1 2.021(4) 3_666 ?
Cu1 O1 2.411(4) 3_666 ?
Cu1 O1 2.411(4) . ?
O1 C9 1.429(6) . ?
N1 C8 1.480(6) . ?
N1 C7 1.485(6) . ?
C1 C6 1.359(10) . ?
C1 C2 1.365(10) . ?
O2 C10 1.270(6) . ?
C2 C3 1.383(9) . ?
O3 C10 1.235(6) . ?
C3 C4 1.380(8) . ?
C4 C5 1.374(8) . ?
C4 C7 1.521(7) . ?
C5 C6 1.372(8) . ?
C8 C9 1.497(7) . ?
C10 C11B 1.511(8) . ?
C10 C11A 1.511(8) . ?
C11A C12A 1.491(7) . ?
C12A C13A 1.505(7) . ?
C13A C14A 1.505(5) . ?
C11B C12B 1.58(2) . ?
C12B C13B 1.505(7) . ?
C13B C14B 1.54(3) . ?

loop_
_geom_hbond_atom_site_label_D
_geom_hbond_atom_site_label_H
_geom_hbond_atom_site_label_A
_geom_hbond_distance_DH
_geom_hbond_distance_HA
_geom_hbond_distance_DA
_geom_hbond_angle_DHA
_geom_hbond_site_symmetry_A
_geom_hbond_publ_flag
N1 H1 O3 0.85(5) 2.18(5) 2.877(6) 139(4) . yes
O1 H2 O3 0.92(4) 1.75(4) 2.666(5) 170(4) 1_554 yes
